data_7007669
loop_
_publ_author_name
'Barnes, Nicholas A.'
'Godfrey, Stephen M.'
'Halton, Ruth T. A.'
'Mushtaq, Imrana'
'Pritchard, Robin G.'

_publ_section_title
;
 The reaction of tertiary phosphines with (Ph2Se2I2)2--the influence of
 steric and electronic effects.
;
_journal_issue 40
_journal_name_full 'Dalton transactions (Cambridge, England : 2003)'
_journal_page_first 4795
_journal_page_last 4804
_journal_paper_doi 10.1039/b608453b
_journal_year 2006
_chemical_compound_source 'synthesis as described'
_chemical_formula_moiety 'C27 H26 I1 P1 Se1'
_chemical_formula_structural 'C27 H26 I1 P1 SE1'
_chemical_formula_sum 'C27 H26 I P Se'
_chemical_formula_weight 587.31
_chemical_name_systematic
;
?
;
_space_group_IT_number 2
_symmetry_cell_setting triclinic
_symmetry_Int_Tables_number 2
_symmetry_space_group_name_Hall '-P 1'
_symmetry_space_group_name_H-M 'P -1'
_atom_sites_solution_hydrogens geom
_atom_sites_solution_primary direct
_atom_sites_solution_secondary difmap
_audit_conform_dict_location ftp://ftp.iucr.org/cifdics/cif_core.dic
_audit_conform_dict_name cif_core.dic
_audit_conform_dict_version 2.1
_audit_creation_date 2001-05-01T23:47:06-00:00
_audit_creation_method 'WinGX routine CIF_UPDATE'
_cell_angle_alpha 96.78(2)
_cell_angle_beta 103.11(2)
_cell_angle_gamma 112.67(2)
_cell_formula_units_Z 2
_cell_length_a 9.523(2)
_cell_length_b 11.1159(10)
_cell_length_c 13.429(2)
_cell_measurement_reflns_used 25
_cell_measurement_temperature 203(2)
_cell_measurement_theta_max 15.2
_cell_measurement_theta_min 11.6
_cell_measurement_wavelength 0.71073
_cell_volume 1243.7(4)
_computing_cell_refinement 'CAD4 Express (Enraf Nonius, 1994)'
_computing_data_collection 'CAD4 Express (Enraf Nonius, 1994)'
_computing_data_reduction 'XCAD4 (Harms & Wocadlo, 1995)'
_computing_molecular_graphics 'Ortep-3 for Windows (Farrugia, 1997)'
_computing_publication_material 'WinGX publication routines (Farrugia, 1999)'
_computing_structure_refinement 'SHELXL-97 (Sheldrick, 1997)'
_computing_structure_solution 'SHELXS-97 (Sheldrick, 1997)'
_diffrn_ambient_temperature 203(2)
_diffrn_detector 'scintillation LiI'
_diffrn_detector_dtime 1.195
_diffrn_measured_fraction_theta_full 0.999
_diffrn_measured_fraction_theta_max 0.999
_diffrn_measurement_device '\k-geometry diffractometer'
_diffrn_measurement_device_type 'Enraf Nonius CAD4'
_diffrn_measurement_method 'non-profiled omega/2theta scans'
_diffrn_orient_matrix_type
;
x-axis points to radiation source
the matrix is specified in reciprocal space
;
_diffrn_orient_matrix_UB_11 -0.112197
_diffrn_orient_matrix_UB_12 -0.52107E-1
_diffrn_orient_matrix_UB_13 -0.46293E-1
_diffrn_orient_matrix_UB_21 0.03576
_diffrn_orient_matrix_UB_22 -0.54992E-1
_diffrn_orient_matrix_UB_23 -0.43675E-1
_diffrn_orient_matrix_UB_31 -0.18445E-1
_diffrn_orient_matrix_UB_32 -0.65501E-1
_diffrn_orient_matrix_UB_33 0.46029E-1
_diffrn_radiation_monochromator graphite
_diffrn_radiation_probe x-ray
_diffrn_radiation_type MoK\a
_diffrn_radiation_wavelength 0.71073
_diffrn_reflns_av_R_equivalents 0.0199
_diffrn_reflns_av_unetI/netI 0.0316
_diffrn_reflns_limit_h_max 11
_diffrn_reflns_limit_h_min -11
_diffrn_reflns_limit_k_max 13
_diffrn_reflns_limit_k_min -13
_diffrn_reflns_limit_l_max 2
_diffrn_reflns_limit_l_min -15
_diffrn_reflns_number 5165
_diffrn_reflns_theta_full 24.97
_diffrn_reflns_theta_max 24.97
_diffrn_reflns_theta_min 2.04
_diffrn_source 'Enraf Nonius FR590'
_diffrn_standards_decay_% 2
_diffrn_standards_interval_time 60
_diffrn_standards_number 3
_exptl_absorpt_coefficient_mu 2.827
_exptl_absorpt_correction_T_max 0.6017
_exptl_absorpt_correction_T_min 0.5384
_exptl_absorpt_correction_type psi-scan
_exptl_absorpt_process_details
;
North A.C.T., Phillips D.C. & Mathews F.S. (1968) Acta. Cryst. A24, 351
Number of psi-scan sets used was 4
Theta correction was applied.
Averaged transmission function was used.
No Fourier smoothing was applied.
;
_exptl_crystal_colour yellow
_exptl_crystal_density_diffrn 1.568
_exptl_crystal_density_method 'not measured'
_exptl_crystal_description prism
_exptl_crystal_F_000 580
_exptl_crystal_size_max 0.25
_exptl_crystal_size_mid 0.25
_exptl_crystal_size_min 0.2
_refine_diff_density_max 0.853
_refine_diff_density_min -0.318
_refine_diff_density_rms 0.079
_refine_ls_extinction_method none
_refine_ls_goodness_of_fit_ref 1.053
_refine_ls_hydrogen_treatment mixed
_refine_ls_matrix_type full
_refine_ls_number_parameters 375
_refine_ls_number_reflns 4373
_refine_ls_number_restraints 0
_refine_ls_restrained_S_all 1.053
_refine_ls_R_factor_all 0.0462
_refine_ls_R_factor_gt 0.031
_refine_ls_shift/su_max 0.035
_refine_ls_shift/su_mean 0.001
_refine_ls_structure_factor_coef Fsqd
_refine_ls_weighting_details 'calc w=1/[\s^2^(Fo^2^)+(0.0377P)^2^+0.5162P] where P=(Fo^2^+2Fc^2^)/3'
_refine_ls_weighting_scheme calc
_refine_ls_wR_factor_gt 0.0664
_refine_ls_wR_factor_ref 0.0721
_reflns_number_gt 3517
_reflns_number_total 4373
_reflns_threshold_expression >2sigma(I)
_cod_data_source_file b608453b.txt
_cod_data_source_block rgp29b
_cod_original_cell_volume 1243.6(3)
_cod_database_code 7007669
_exptl_absorpt_factor_mur 0.564
_exptl_absorpt_correction_t_ave 0.5204
_diffrn_standards_decay_corr_max 1.031
_diffrn_standards_decay_corr_min 0.991

loop_
_symmetry_equiv_pos_as_xyz
'x, y, z'
'-x, -y, -z'

loop_
_atom_site_label
_atom_site_type_symbol
_atom_site_fract_x
_atom_site_fract_y
_atom_site_fract_z
_atom_site_U_iso_or_equiv
_atom_site_adp_type
_atom_site_occupancy
_atom_site_symmetry_multiplicity
_atom_site_calc_flag
_atom_site_refinement_flags
_atom_site_disorder_assembly
_atom_site_disorder_group
I1 I 0.11855(2) 0.244781(18) 0.259395(15) 0.03886(5) Uani 1 1 d . . .
P1 P 0.58134(7) 0.71554(6) 0.22471(5) 0.02231(15) Uani 1 1 d . . .
Se1 Se 0.40892(3) 0.51859(2) 0.24405(2) 0.02664(6) Uani 1 1 d . . .
C1 C 0.5679(3) 0.4669(2) 0.31797(19) 0.0259(6) Uani 1 1 d . . .
C2 C 0.6414(3) 0.5172(2) 0.4245(2) 0.0305(7) Uani 1 1 d . . .
C3 C 0.7549(3) 0.4781(3) 0.4748(2) 0.0380(8) Uani 1 1 d . . .
C4 C 0.7945(3) 0.3906(3) 0.4180(2) 0.0415(8) Uani 1 1 d . . .
C5 C 0.7214(3) 0.3409(3) 0.3119(2) 0.0366(7) Uani 1 1 d . . .
C6 C 0.6078(3) 0.3795(2) 0.2608(2) 0.0314(7) Uani 1 1 d . . .
C7 C 0.4541(3) 0.7562(2) 0.12670(18) 0.0236(6) Uani 1 1 d . . .
C8 C 0.3591(3) 0.6619(2) 0.0334(2) 0.0285(6) Uani 1 1 d . . .
C9 C 0.2617(3) 0.6929(3) -0.0418(2) 0.0307(7) Uani 1 1 d . . .
C10 C 0.2580(3) 0.8156(3) -0.0246(2) 0.0316(7) Uani 1 1 d . . .
C11 C 0.3490(3) 0.9108(2) 0.0677(2) 0.0286(6) Uani 1 1 d . . .
C12 C 0.4491(3) 0.8806(2) 0.14392(19) 0.0255(6) Uani 1 1 d . . .
C13 C 0.3407(4) 1.0437(3) 0.0863(3) 0.0489(9) Uani 1 1 d . . .
C14 C 0.6701(3) 0.8450(2) 0.34320(19) 0.0242(6) Uani 1 1 d . . .
C15 C 0.6033(3) 0.8332(2) 0.4255(2) 0.0280(6) Uani 1 1 d . . .
C16 C 0.6706(3) 0.9337(2) 0.5164(2) 0.0327(7) Uani 1 1 d . . .
C17 C 0.8050(3) 1.0455(3) 0.5221(2) 0.0409(8) Uani 1 1 d . . .
C18 C 0.8711(3) 1.0604(3) 0.4401(2) 0.0411(8) Uani 1 1 d . . .
C19 C 0.8048(3) 0.9596(2) 0.3504(2) 0.0314(7) Uani 1 1 d . . .
C20 C 0.6010(4) 0.9202(3) 0.6066(2) 0.0497(9) Uani 1 1 d . . .
C21 C 0.7396(3) 0.7040(2) 0.17832(19) 0.0229(6) Uani 1 1 d . . .
C22 C 0.7488(3) 0.7186(2) 0.0783(2) 0.0308(7) Uani 1 1 d . . .
C23 C 0.8726(3) 0.7078(3) 0.0464(2) 0.0386(8) Uani 1 1 d . . .
C24 C 0.9838(3) 0.6806(3) 0.1132(2) 0.0370(7) Uani 1 1 d . . .
C25 C 0.9777(3) 0.6655(2) 0.2134(2) 0.0302(7) Uani 1 1 d . . .
C26 C 0.8560(3) 0.6797(2) 0.24570(19) 0.0249(6) Uani 1 1 d . . .
C27 C 1.0972(3) 0.6330(3) 0.2834(3) 0.0448(8) Uani 1 1 d . . .
H2 H 0.614(3) 0.575(2) 0.4642(18) 0.019(6) Uiso 1 1 d . . .
H3 H 0.805(3) 0.520(3) 0.546(2) 0.039(8) Uiso 1 1 d . . .
H4 H 0.872(3) 0.367(3) 0.452(2) 0.046(9) Uiso 1 1 d . . .
H5 H 0.748(3) 0.274(3) 0.274(2) 0.036(8) Uiso 1 1 d . . .
H6 H 0.556(3) 0.346(2) 0.181(2) 0.037(8) Uiso 1 1 d . . .
H8 H 0.362(3) 0.585(3) 0.020(2) 0.038(8) Uiso 1 1 d . . .
H9 H 0.200(3) 0.631(3) -0.098(2) 0.040(8) Uiso 1 1 d . . .
H10 H 0.205(3) 0.837(2) -0.0698(18) 0.020(6) Uiso 1 1 d . . .
H12 H 0.513(3) 0.940(2) 0.2091(18) 0.020(6) Uiso 1 1 d . . .
H13A H 0.419(6) 1.113(5) 0.072(4) 0.14(2) Uiso 1 1 d . . .
H13B H 0.328(5) 1.066(4) 0.142(3) 0.097(15) Uiso 1 1 d . . .
H13C H 0.246(6) 1.036(5) 0.044(4) 0.135(19) Uiso 1 1 d . . .
H15 H 0.511(2) 0.755(2) 0.4176(16) 0.009(5) Uiso 1 1 d . . .
H17 H 0.850(3) 1.107(3) 0.582(2) 0.048(9) Uiso 1 1 d . . .
H18 H 0.959(4) 1.130(3) 0.445(2) 0.057(10) Uiso 1 1 d . . .
H19 H 0.851(2) 0.960(2) 0.2981(17) 0.014(6) Uiso 1 1 d . . .
H20A H 0.488(5) 0.885(5) 0.585(4) 0.127(18) Uiso 1 1 d . . .
H20B H 0.593(4) 0.850(4) 0.632(3) 0.088(13) Uiso 1 1 d . . .
H20C H 0.650(5) 1.001(4) 0.649(3) 0.115(16) Uiso 1 1 d . . .
H22 H 0.670(3) 0.737(2) 0.0343(19) 0.024(7) Uiso 1 1 d . . .
H23 H 0.877(3) 0.718(2) -0.026(2) 0.029(7) Uiso 1 1 d . . .
H24 H 1.058(3) 0.673(3) 0.088(2) 0.038(8) Uiso 1 1 d . . .
H26 H 0.850(2) 0.670(2) 0.3110(17) 0.011(6) Uiso 1 1 d . . .
H27A H 1.195(4) 0.693(3) 0.288(3) 0.064(10) Uiso 1 1 d . . .
H27B H 1.085(4) 0.550(3) 0.253(3) 0.065(11) Uiso 1 1 d . . .
H27C H 1.089(4) 0.634(4) 0.348(3) 0.078(12) Uiso 1 1 d . . .

loop_
_atom_site_aniso_label
_atom_site_aniso_U_11
_atom_site_aniso_U_22
_atom_site_aniso_U_33
_atom_site_aniso_U_23
_atom_site_aniso_U_13
_atom_site_aniso_U_12
I1 0.03286(9) 0.03887(9) 0.03963(9) 0.01647(7) 0.00793(7) 0.00938(7)
P1 0.0219(2) 0.0234(3) 0.0249(3) 0.0082(2) 0.0062(2) 0.0127(2)
Se1 0.02305(10) 0.02751(11) 0.03218(13) 0.01148(10) 0.00745(10) 0.01278(9)
C1 0.0242(10) 0.0259(10) 0.0313(12) 0.0129(9) 0.0090(9) 0.0122(9)
C2 0.0361(11) 0.0329(12) 0.0289(13) 0.0088(10) 0.0154(10) 0.0175(10)
C3 0.0402(13) 0.0461(14) 0.0282(14) 0.0117(11) 0.0024(12) 0.0222(11)
C4 0.0376(13) 0.0473(14) 0.0465(16) 0.0196(12) 0.0071(12) 0.0256(11)
C5 0.0447(12) 0.0378(12) 0.0400(15) 0.0125(11) 0.0161(12) 0.0277(10)
C6 0.0360(12) 0.0285(11) 0.0309(13) 0.0080(10) 0.0089(11) 0.0150(10)
C7 0.0227(10) 0.0264(10) 0.0267(12) 0.0121(9) 0.0091(9) 0.0128(8)
C8 0.0290(11) 0.0283(11) 0.0302(13) 0.0063(10) 0.0081(10) 0.0145(9)
C9 0.0272(11) 0.0363(13) 0.0228(12) 0.0066(10) 0.0042(10) 0.0094(10)
C10 0.0292(11) 0.0439(12) 0.0311(13) 0.0219(10) 0.0098(10) 0.0211(10)
C11 0.0315(11) 0.0302(11) 0.0338(13) 0.0179(10) 0.0139(10) 0.0178(9)
C12 0.0252(10) 0.0273(11) 0.0254(12) 0.0080(10) 0.0082(9) 0.0118(9)
C13 0.0632(16) 0.0415(13) 0.0534(18) 0.0180(13) 0.0143(15) 0.0338(12)
C14 0.0210(10) 0.0299(11) 0.0261(12) 0.0094(9) 0.0060(9) 0.0151(8)
C15 0.0259(10) 0.0295(11) 0.0341(13) 0.0131(10) 0.0084(10) 0.0162(9)
C16 0.0406(11) 0.0410(12) 0.0283(13) 0.0094(10) 0.0091(10) 0.0298(10)
C17 0.0429(13) 0.0434(14) 0.0293(15) -0.0073(12) -0.0017(12) 0.0225(11)
C18 0.0362(14) 0.0312(13) 0.0472(17) 0.0038(13) 0.0089(13) 0.0087(11)
C19 0.0309(12) 0.0311(12) 0.0303(13) 0.0074(11) 0.0084(11) 0.0116(10)
C20 0.0678(17) 0.0598(17) 0.0357(15) 0.0134(13) 0.0227(13) 0.0368(14)
C21 0.0232(10) 0.0187(10) 0.0271(12) 0.0052(9) 0.0082(9) 0.0090(8)
C22 0.0320(11) 0.0333(12) 0.0315(13) 0.0129(10) 0.0108(10) 0.0161(10)
C23 0.0454(13) 0.0417(14) 0.0324(14) 0.0116(11) 0.0195(11) 0.0170(11)
C24 0.0326(11) 0.0405(13) 0.0474(15) 0.0118(12) 0.0249(11) 0.0174(10)
C25 0.0247(11) 0.0252(11) 0.0421(15) 0.0074(11) 0.0107(10) 0.0116(9)
C26 0.0238(10) 0.0260(11) 0.0262(12) 0.0094(9) 0.0083(9) 0.0104(9)
C27 0.0303(12) 0.0533(15) 0.0573(19) 0.0155(14) 0.0114(13) 0.0245(11)

loop_
_atom_type_symbol
_atom_type_description
_atom_type_scat_dispersion_real
_atom_type_scat_dispersion_imag
_atom_type_scat_source
C C 0.0033 0.0016 'International Tables Vol C Tables 4.2.6.8 and 6.1.1.4'
H H 0 0 'International Tables Vol C Tables 4.2.6.8 and 6.1.1.4'
I I -0.4742 1.8119 'International Tables Vol C Tables 4.2.6.8 and 6.1.1.4'
P P 0.1023 0.0942 'International Tables Vol C Tables 4.2.6.8 and 6.1.1.4'
Se Se -0.0929 2.2259 'International Tables Vol C Tables 4.2.6.8 and 6.1.1.4'

loop_
_geom_angle_atom_site_label_1
_geom_angle_atom_site_label_2
_geom_angle_atom_site_label_3
_geom_angle
_geom_angle_site_symmetry_1
_geom_angle_site_symmetry_3
_geom_angle_publ_flag
C14 P1 C21 107.86(11) . . ?
C14 P1 C7 110.16(12) . . ?
C21 P1 C7 109.76(12) . . ?
C14 P1 Se1 113.05(9) . . ?
C21 P1 Se1 113.83(8) . . ?
C7 P1 Se1 102.06(8) . . ?
C1 Se1 P1 96.57(7) . . ?
C2 C1 C6 120.9(2) . . ?
C2 C1 Se1 120.9(2) . . ?
C6 C1 Se1 118.18(18) . . ?
C1 C2 C3 119.4(3) . . ?
C4 C3 C2 119.8(2) . . ?
C5 C4 C3 120.7(3) . . ?
C4 C5 C6 119.9(3) . . ?
C5 C6 C1 119.4(2) . . ?
C8 C7 C12 119.9(2) . . ?
C8 C7 P1 119.42(19) . . ?
C12 C7 P1 120.72(17) . . ?
C9 C8 C7 119.4(2) . . ?
C10 C9 C8 120.4(2) . . ?
C9 C10 C11 121.6(2) . . ?
C10 C11 C12 118.4(2) . . ?
C10 C11 C13 121.0(2) . . ?
C12 C11 C13 120.7(2) . . ?
C7 C12 C11 120.3(2) . . ?
C15 C14 C19 120.2(2) . . ?
C15 C14 P1 120.90(16) . . ?
C19 C14 P1 118.9(2) . . ?
C16 C15 C14 120.9(2) . . ?
C17 C16 C15 117.7(3) . . ?
C17 C16 C20 121.1(2) . . ?
C15 C16 C20 121.2(2) . . ?
C16 C17 C18 122.2(2) . . ?
C19 C18 C17 119.8(2) . . ?
C18 C19 C14 119.2(3) . . ?
C22 C21 C26 119.7(2) . . ?
C22 C21 P1 121.9(2) . . ?
C26 C21 P1 118.38(19) . . ?
C23 C22 C21 119.4(3) . . ?
C24 C23 C22 119.8(3) . . ?
C23 C24 C25 122.0(3) . . ?
C26 C25 C24 117.9(3) . . ?
C26 C25 C27 121.1(3) . . ?
C24 C25 C27 121.0(3) . . ?
C25 C26 C21 121.1(2) . . ?

loop_
_geom_bond_atom_site_label_1
_geom_bond_atom_site_label_2
_geom_bond_distance
_geom_bond_site_symmetry_2
_geom_bond_publ_flag
P1 C14 1.797(2) . ?
P1 C21 1.797(3) . ?
P1 C7 1.801(2) . ?
P1 Se1 2.2612(8) . ?
Se1 C1 1.931(3) . ?
C1 C2 1.380(3) . ?
C1 C6 1.385(4) . ?
C2 C3 1.383(4) . ?
C3 C4 1.383(5) . ?
C4 C5 1.374(4) . ?
C5 C6 1.384(4) . ?
C7 C8 1.390(3) . ?
C7 C12 1.396(4) . ?
C8 C9 1.379(4) . ?
C9 C10 1.371(4) . ?
C10 C11 1.379(3) . ?
C11 C12 1.398(4) . ?
C11 C13 1.505(4) . ?
C14 C15 1.390(4) . ?
C14 C19 1.390(3) . ?
C15 C16 1.386(3) . ?
C16 C17 1.377(4) . ?
C16 C20 1.502(4) . ?
C17 C18 1.382(5) . ?
C18 C19 1.377(4) . ?
C21 C22 1.391(4) . ?
C21 C26 1.398(3) . ?
C22 C23 1.384(4) . ?
C23 C24 1.378(4) . ?
C24 C25 1.386(4) . ?
C25 C26 1.382(4) . ?
C25 C27 1.490(4) . ?

loop_
_cod_related_entry_id
_cod_related_entry_database
_cod_related_entry_code
1 ChemSpider 21144235
